data_4119058
loop_
_publ_author_name
'Yinjun Xie'
'Jianhua Hu'
'Yanyu Wang'
'Chungu Xia'
'Hanmin Huang'

_publ_contact_author_name
;
;
_publ_section_title
;
 Palladium-Catalyzed Vinylation of Aminals with Simple Alkenes: A New
 Strategy To Construct Allylamines
;
_journal_name_full 'Journal of the American Chemical Society'
_journal_page_first 20613
_journal_page_last 20616
_journal_paper_doi 10.1021/ja310848x
_journal_volume 134
_journal_year 2012
_chemical_formula_moiety 'C54 H48 N O P2 Pd, C F3 O3 S'
_chemical_formula_sum 'C55 H48 F3 N O4 P2 Pd S'
_chemical_formula_weight 1044.34
_chemical_name_systematic
;
 ? 
;
_space_group_crystal_system monoclinic
_space_group_IT_number 15
_space_group_name_Hall '-I 2yc'
_space_group_name_H-M_alt 'I 1 2/c 1'
_symmetry_space_group_name_Hall '-I 2yc'
_symmetry_space_group_name_H-M 'I 1 2/c 1'
_atom_sites_solution_hydrogens geom
_atom_sites_solution_primary iterative
_atom_sites_solution_secondary difmap
_audit_creation_date 2012-10-19
_audit_creation_method
;
  Olex2 1.2
  (compiled 2012.05.09 svn.r2324, GUI svn.r4230)
;
_cell_angle_alpha 90.00
_cell_angle_beta 91.8471(15)
_cell_angle_gamma 90.00
_cell_formula_units_Z 8
_cell_length_a 28.6790(4)
_cell_length_b 15.9767(3)
_cell_length_c 22.2674(5)
_cell_measurement_reflns_used 13407
_cell_measurement_temperature 281(4)
_cell_measurement_theta_max 72.4707
_cell_measurement_theta_min 3.9686
_cell_volume 10197.5(3)
_computing_cell_refinement
;
CrysAlisPro, Agilent Technologies,
Version 1.171.36.20 (release 27-06-2012 CrysAlis171 .NET)
(compiled Jul 11 2012,15:38:31)
;
_computing_data_collection
;
CrysAlisPro, Agilent Technologies,
Version 1.171.36.20 (release 27-06-2012 CrysAlis171 .NET)
(compiled Jul 11 2012,15:38:31)
;
_computing_data_reduction
;
CrysAlisPro, Agilent Technologies,
Version 1.171.36.20 (release 27-06-2012 CrysAlis171 .NET)
(compiled Jul 11 2012,15:38:31)
;
_computing_molecular_graphics
;
O. V. Dolomanov, L. J. Bourhis, R. J. Gildea, J. A. K. Howard and H. Puschmann,
OLEX2: a complete structure solution, refinement and analysis program.
J. Appl. Cryst. (2009). 42, 339-341.
;
_computing_publication_material
;
O. V. Dolomanov, L. J. Bourhis, R. J. Gildea, J. A. K. Howard and H. Puschmann,
OLEX2: a complete structure solution, refinement and analysis program.
J. Appl. Cryst. (2009). 42, 339-341.
;
_computing_structure_refinement
;
SHELXL, G.M. Sheldrick, Acta Cryst.
(2008). A64, 112-122
;
_computing_structure_solution 'J. Appl. Cryst. (2007) 40, 786-790'
_diffrn_ambient_temperature 281(4)
_diffrn_detector_area_resol_mean 16.0733
_diffrn_measured_fraction_theta_full 0.9584
_diffrn_measured_fraction_theta_max 0.9352
_diffrn_measurement_details
;
  1 omega  -58.00  -10.00   1.0000    1.0000
omega____ theta____ kappa____ phi______ frames
    -        0.0000  -57.0000   90.0000 48

  2 omega  -81.00  -37.00   1.0000    1.0000
omega____ theta____ kappa____ phi______ frames
    -        0.0000  178.0000 -150.0000 44

  3 omega   -6.00   24.00   1.0000    1.0000
omega____ theta____ kappa____ phi______ frames
    -        0.0000  -57.0000   90.0000 30

  4 omega -128.00 -102.00   1.0000    2.0000
omega____ theta____ kappa____ phi______ frames
    -      -58.0000 -125.0000    0.0000 26

  5 omega -116.00  -90.00   1.0000    2.0000
omega____ theta____ kappa____ phi______ frames
    -      -58.0000  -57.0000   90.0000 26

  6 omega -116.00  -73.00   1.0000    2.0000
omega____ theta____ kappa____ phi______ frames
    -      -58.0000 -125.0000   60.0000 43

  7 omega  -64.00  -39.00   1.0000    2.0000
omega____ theta____ kappa____ phi______ frames
    -      -58.0000  -57.0000   90.0000 25

  8 omega  -96.00    8.00   1.0000    2.8000
omega____ theta____ kappa____ phi______ frames
    -      -64.5000   77.0000 -120.0000 104

  9 omega -132.00  -39.00   1.0000    2.8000
omega____ theta____ kappa____ phi______ frames
    -      -64.5000    0.0000   90.0000 93

 10 omega  -31.00   10.00   1.0000    2.8000
omega____ theta____ kappa____ phi______ frames
    -      -64.5000    0.0000   90.0000 41

 11 omega   48.00   74.00   1.0000    2.8000
omega____ theta____ kappa____ phi______ frames
    -      116.0000  -25.0000    0.0000 26

 12 omega  101.00  134.00   1.0000    2.8000
omega____ theta____ kappa____ phi______ frames
    -      116.0000  111.0000  120.0000 33

 13 omega  150.00  177.00   1.0000    2.8000
omega____ theta____ kappa____ phi______ frames
    -      116.0000  111.0000  120.0000 27

 14 omega   47.00  141.00   1.0000    2.8000
omega____ theta____ kappa____ phi______ frames
    -      116.0000  -63.0000   60.0000 94

 15 omega   65.00  114.00   1.0000    2.8000
omega____ theta____ kappa____ phi______ frames
    -      116.0000 -111.0000   60.0000 49

 16 omega   80.00  111.00   1.0000    2.8000
omega____ theta____ kappa____ phi______ frames
    -      116.0000 -108.0000  -39.0000 31

 17 omega   50.00   79.00   1.0000    2.8000
omega____ theta____ kappa____ phi______ frames
    -      116.0000  -38.0000  150.0000 29

 18 omega   64.00  104.00   1.0000    2.8000
omega____ theta____ kappa____ phi______ frames
    -      116.0000  -50.0000 -120.0000 40

 19 omega  145.00  178.00   1.0000    2.8000
omega____ theta____ kappa____ phi______ frames
    -      116.0000   38.0000  120.0000 33

 20 omega  106.00  146.00   1.0000    2.8000
omega____ theta____ kappa____ phi______ frames
    -      116.0000  -91.0000  120.0000 40

 21 omega   80.00  106.00   1.0000    2.8000
omega____ theta____ kappa____ phi______ frames
    -      116.0000  178.0000  120.0000 26

 22 omega  112.00  138.00   1.0000    2.8000
omega____ theta____ kappa____ phi______ frames
    -      116.0000  178.0000  120.0000 26

 23 omega   46.00   92.00   1.0000    2.8000
omega____ theta____ kappa____ phi______ frames
    -      116.0000  -25.0000 -150.0000 46

 24 omega   88.00  118.00   1.0000    2.8000
omega____ theta____ kappa____ phi______ frames
    -      116.0000   38.0000  120.0000 30

 25 omega   57.00  123.00   1.0000    2.8000
omega____ theta____ kappa____ phi______ frames
    -      116.0000  178.0000  150.0000 66

 26 omega   44.00   70.00   1.0000    2.8000
omega____ theta____ kappa____ phi______ frames
    -      116.0000  -50.0000  120.0000 26

 27 omega   60.00  113.00   1.0000    2.8000
omega____ theta____ kappa____ phi______ frames
    -      116.0000  178.0000 -150.0000 53

 28 omega   81.00  112.00   1.0000    2.8000
omega____ theta____ kappa____ phi______ frames
    -      116.0000 -111.0000 -180.0000 31

 29 omega   75.00  101.00   1.0000    2.8000
omega____ theta____ kappa____ phi______ frames
    -      116.0000  -91.0000  120.0000 26

 30 omega   82.00  114.00   1.0000    2.8000
omega____ theta____ kappa____ phi______ frames
    -      116.0000  178.0000 -120.0000 32

 31 omega  127.00  153.00   1.0000    2.8000
omega____ theta____ kappa____ phi______ frames
    -      116.0000   63.0000 -150.0000 26

 32 omega   75.00  101.00   1.0000    2.8000
omega____ theta____ kappa____ phi______ frames
    -      116.0000 -111.0000 -150.0000 26

 33 omega   60.00  145.00   1.0000    2.8000
omega____ theta____ kappa____ phi______ frames
    -      116.0000  178.0000    0.0000 85

 34 omega  108.00  134.00   1.0000    2.8000
omega____ theta____ kappa____ phi______ frames
    -      116.0000  -63.0000   90.0000 26

 35 omega   43.00   91.00   1.0000    2.8000
omega____ theta____ kappa____ phi______ frames
    -      116.0000  -38.0000  -60.0000 48
;
_diffrn_measurement_device_type 'SuperNova, Dual, Cu at zero, Eos'
_diffrn_measurement_method '\w scans'
_diffrn_orient_matrix_UB_11 -0.0124091000
_diffrn_orient_matrix_UB_12 0.0925366000
_diffrn_orient_matrix_UB_13 -0.0116083000
_diffrn_orient_matrix_UB_21 -0.0016996000
_diffrn_orient_matrix_UB_22 0.0151990000
_diffrn_orient_matrix_UB_23 0.0681974000
_diffrn_orient_matrix_UB_31 0.0522603000
_diffrn_orient_matrix_UB_32 0.0224541000
_diffrn_orient_matrix_UB_33 0.0017711000
_diffrn_radiation_monochromator mirror
_diffrn_radiation_type 'Cu K\a'
_diffrn_radiation_wavelength 1.5418
_diffrn_reflns_av_R_equivalents 0.0276
_diffrn_reflns_av_unetI/netI 0.0290
_diffrn_reflns_limit_h_max 35
_diffrn_reflns_limit_h_min -23
_diffrn_reflns_limit_k_max 19
_diffrn_reflns_limit_k_min -17
_diffrn_reflns_limit_l_max 26
_diffrn_reflns_limit_l_min -27
_diffrn_reflns_number 29237
_diffrn_reflns_theta_full 72.65
_diffrn_reflns_theta_max 72.65
_diffrn_reflns_theta_min 3.97
_diffrn_source 'SuperNova (Cu) x-ray Source'
_exptl_absorpt_coefficient_mu 4.377
_exptl_absorpt_correction_T_max 1.00000
_exptl_absorpt_correction_T_min 0.78479
_exptl_absorpt_correction_type multi-scan
_exptl_absorpt_process_details
;
CrysAlisPro, Agilent Technologies,
Version 1.171.36.20 (release 27-06-2012 CrysAlis171 .NET)
(compiled Jul 11 2012,15:38:31)
empirical absorption correction using spherical harmonics,
 implemented in SCALE3 ABSPACK scaling algorithm.
;
_exptl_crystal_colour 'clear light yellow'
_exptl_crystal_density_diffrn 1.360
_exptl_crystal_description block
_exptl_crystal_F_000 4288
_exptl_crystal_size_max 0.2
_exptl_crystal_size_mid 0.08
_exptl_crystal_size_min 0.06
_refine_diff_density_max 1.141
_refine_diff_density_min -0.851
_refine_diff_density_rms 0.073
_refine_ls_extinction_method none
_refine_ls_goodness_of_fit_ref 1.076
_refine_ls_hydrogen_treatment mixed
_refine_ls_matrix_type full
_refine_ls_number_parameters 606
_refine_ls_number_reflns 9990
_refine_ls_number_restraints 0
_refine_ls_restrained_S_all 1.076
_refine_ls_R_factor_all 0.0416
_refine_ls_R_factor_gt 0.0370
_refine_ls_shift/su_max 0.002
_refine_ls_shift/su_mean 0.000
_refine_ls_structure_factor_coef Fsqd
_refine_ls_weighting_details 'calc w=1/[\s^2^(Fo^2^)+(0.0643P)^2^+8.4118P] where P=(Fo^2^+2Fc^2^)/3'
_refine_ls_weighting_scheme calc
_refine_ls_wR_factor_gt 0.1039
_refine_ls_wR_factor_ref 0.1092
_reflns_number_gt 8939
_reflns_number_total 9990
_reflns_threshold_expression >2sigma(I)
_cod_data_source_file ja310848x_si_001.cif
_cod_data_source_block xieyj1018
_cod_database_code 4119058
_reflns_odcompleteness_completeness 95.84
_reflns_odcompleteness_iscentric 1
_reflns_odcompleteness_theta 74.33

loop_
_space_group_symop_id
_space_group_symop_operation_xyz
1 'x, y, z'
2 '-x, y, -z+1/2'
3 'x+1/2, y+1/2, z+1/2'
4 '-x+1/2, y+1/2, -z+1'
5 '-x, -y, -z'
6 'x, -y, z-1/2'
7 '-x+1/2, -y+1/2, -z+1/2'
8 'x+1/2, -y+1/2, z'

loop_
_atom_site_label
_atom_site_type_symbol
_atom_site_fract_x
_atom_site_fract_y
_atom_site_fract_z
_atom_site_U_iso_or_equiv
_atom_site_adp_type
_atom_site_occupancy
_atom_site_symmetry_multiplicity
_atom_site_calc_flag
_atom_site_refinement_flags
Pd1 Pd 0.391466(5) 0.223568(10) 0.587918(8) 0.03550(7) Uani 1 1 d .
S1 S 0.61941(4) 0.07666(6) 0.25212(5) 0.0748(2) Uani 1 1 d .
P1 P 0.434732(19) 0.33744(4) 0.54676(3) 0.03598(13) Uani 1 1 d .
P2 P 0.313836(19) 0.24971(4) 0.56523(3) 0.03651(13) Uani 1 1 d .
F1 F 0.6379(2) 0.1871(3) 0.3355(2) 0.201(2) Uani 1 1 d .
F2 F 0.69591(14) 0.1509(3) 0.2782(2) 0.1672(19) Uani 1 1 d .
F3 F 0.67179(15) 0.0689(3) 0.34961(17) 0.1561(17) Uani 1 1 d .
O1 O 0.64732(15) 0.0134(3) 0.2286(2) 0.1280(14) Uani 1 1 d .
O2 O 0.58222(12) 0.0464(2) 0.28778(17) 0.1026(10) Uani 1 1 d .
O3 O 0.60740(12) 0.1445(2) 0.21349(16) 0.1072(11) Uani 1 1 d .
O5 O 0.35265(5) 0.41856(11) 0.57508(7) 0.0377(3) Uani 1 1 d .
N1 N 0.43038(8) 0.12352(14) 0.63391(10) 0.0445(5) Uani 1 1 d .
C1 C 0.43253(8) 0.43130(15) 0.59324(11) 0.0375(5) Uani 1 1 d .
C2 C 0.47047(9) 0.47282(17) 0.62100(13) 0.0463(6) Uani 1 1 d .
H2 H 0.5007 0.4546 0.6148 0.056 Uiso 1 1 calc R
C3 C 0.46268(10) 0.54108(18) 0.65774(14) 0.0524(6) Uani 1 1 d .
H3 H 0.4880 0.5684 0.6761 0.063 Uiso 1 1 calc R
C4 C 0.41780(10) 0.56952(17) 0.66759(13) 0.0487(6) Uani 1 1 d .
H4 H 0.4135 0.6156 0.6923 0.058 Uiso 1 1 calc R
C5 C 0.37896(9) 0.52958(15) 0.64078(11) 0.0395(5) Uani 1 1 d .
C6 C 0.38833(8) 0.46177(15) 0.60461(11) 0.0361(5) Uani 1 1 d .
C7 C 0.32853(9) 0.56001(16) 0.64533(11) 0.0411(5) Uani 1 1 d .
C8 C 0.29612(9) 0.48502(16) 0.63594(11) 0.0413(5) Uani 1 1 d .
C9 C 0.31076(8) 0.41642(15) 0.60345(11) 0.0376(5) Uani 1 1 d .
C10 C 0.28540(8) 0.34252(16) 0.59541(12) 0.0409(5) Uani 1 1 d .
C11 C 0.23978(9) 0.34244(19) 0.61658(15) 0.0535(7) Uani 1 1 d .
H11 H 0.2210 0.2955 0.6110 0.064 Uiso 1 1 calc R
C12 C 0.22280(10) 0.4121(2) 0.64574(16) 0.0604(8) Uani 1 1 d .
H12 H 0.1921 0.4123 0.6581 0.072 Uiso 1 1 calc R
C13 C 0.25085(10) 0.48130(19) 0.65682(14) 0.0534(7) Uani 1 1 d .
H13 H 0.2393 0.5260 0.6785 0.064 Uiso 1 1 calc R
C14 C 0.31888(10) 0.62338(19) 0.59404(14) 0.0527(6) Uani 1 1 d .
H14A H 0.3384 0.6716 0.6001 0.079 Uiso 1 1 calc R
H14B H 0.2867 0.6401 0.5939 0.079 Uiso 1 1 calc R
H14C H 0.3255 0.5978 0.5562 0.079 Uiso 1 1 calc R
C15 C 0.32013(11) 0.6024(2) 0.70541(14) 0.0584(7) Uani 1 1 d .
H15A H 0.3234 0.5620 0.7372 0.088 Uiso 1 1 calc R
H15B H 0.2892 0.6254 0.7050 0.088 Uiso 1 1 calc R
H15C H 0.3425 0.6465 0.7118 0.088 Uiso 1 1 calc R
C16 C 0.41796(8) 0.37528(16) 0.47177(11) 0.0391(5) Uani 1 1 d .
C17 C 0.41404(9) 0.46010(18) 0.45779(13) 0.0470(6) Uani 1 1 d .
H17 H 0.4176 0.5001 0.4879 0.056 Uiso 1 1 calc R
C18 C 0.40478(11) 0.4847(2) 0.39884(14) 0.0579(7) Uani 1 1 d .
H18 H 0.4016 0.5412 0.3897 0.069 Uiso 1 1 calc R
C19 C 0.40024(11) 0.4258(2) 0.35387(14) 0.0605(8) Uani 1 1 d .
H19 H 0.3947 0.4429 0.3143 0.073 Uiso 1 1 calc R
C20 C 0.40379(12) 0.3421(2) 0.36705(14) 0.0625(8) Uani 1 1 d .
H20 H 0.4007 0.3026 0.3365 0.075 Uiso 1 1 calc R
C21 C 0.41207(10) 0.31629(19) 0.42617(13) 0.0506(6) Uani 1 1 d .
H21 H 0.4137 0.2595 0.4352 0.061 Uiso 1 1 calc R
C22 C 0.49740(8) 0.31940(15) 0.53921(13) 0.0416(5) Uani 1 1 d .
C23 C 0.52213(11) 0.2782(2) 0.58484(16) 0.0587(8) Uani 1 1 d .
H23 H 0.5068 0.2616 0.6190 0.070 Uiso 1 1 calc R
C24 C 0.56918(12) 0.2613(3) 0.5805(2) 0.0722(10) Uani 1 1 d .
H24 H 0.5854 0.2345 0.6118 0.087 Uiso 1 1 calc R
C25 C 0.59188(11) 0.2843(2) 0.5297(2) 0.0752(11) Uani 1 1 d .
H25 H 0.6234 0.2725 0.5263 0.090 Uiso 1 1 calc R
C26 C 0.56818(12) 0.3241(3) 0.4845(2) 0.0767(11) Uani 1 1 d .
H26 H 0.5836 0.3394 0.4501 0.092 Uiso 1 1 calc R
C27 C 0.52121(10) 0.3424(2) 0.48898(16) 0.0573(7) Uani 1 1 d .
H27 H 0.5056 0.3704 0.4578 0.069 Uiso 1 1 calc R
C28 C 0.27527(8) 0.16721(16) 0.59221(12) 0.0417(5) Uani 1 1 d .
C29 C 0.27385(10) 0.1529(2) 0.65364(14) 0.0542(7) Uani 1 1 d .
H29 H 0.2917 0.1861 0.6800 0.065 Uiso 1 1 calc R
C30 C 0.24626(12) 0.0900(2) 0.67613(16) 0.0674(9) Uani 1 1 d .
H30 H 0.2458 0.0809 0.7174 0.081 Uiso 1 1 calc R
C31 C 0.21973(13) 0.0413(2) 0.63826(18) 0.0700(9) Uani 1 1 d .
H31 H 0.2012 -0.0008 0.6536 0.084 Uiso 1 1 calc R
C32 C 0.22047(13) 0.0544(2) 0.57807(19) 0.0742(10) Uani 1 1 d .
H32 H 0.2024 0.0209 0.5523 0.089 Uiso 1 1 calc R
C33 C 0.24794(11) 0.1172(2) 0.55445(14) 0.0573(7) Uani 1 1 d .
H33 H 0.2479 0.1257 0.5131 0.069 Uiso 1 1 calc R
C34 C 0.30247(9) 0.25196(17) 0.48463(12) 0.0429(5) Uani 1 1 d .
C35 C 0.27712(13) 0.3146(2) 0.45618(15) 0.0609(8) Uani 1 1 d .
H35 H 0.2640 0.3573 0.4784 0.073 Uiso 1 1 calc R
C36 C 0.27136(16) 0.3132(3) 0.39372(17) 0.0793(11) Uani 1 1 d .
H36 H 0.2547 0.3557 0.3742 0.095 Uiso 1 1 calc R
C37 C 0.29020(16) 0.2495(3) 0.36089(16) 0.0788(11) Uani 1 1 d .
H37 H 0.2862 0.2490 0.3193 0.095 Uiso 1 1 calc R
C38 C 0.31479(13) 0.1872(3) 0.38905(16) 0.0691(9) Uani 1 1 d .
H38 H 0.3271 0.1438 0.3667 0.083 Uiso 1 1 calc R
C39 C 0.32146(10) 0.1882(2) 0.45054(14) 0.0549(7) Uani 1 1 d .
H39 H 0.3388 0.1459 0.4694 0.066 Uiso 1 1 calc R
C40 C 0.38235(9) 0.11084(16) 0.62803(13) 0.0454(6) Uani 1 1 d .
H40A H 0.3655 0.1119 0.6651 0.054 Uiso 1 1 calc R
H40B H 0.3725 0.0655 0.6016 0.054 Uiso 1 1 calc R
C41 C 0.44949(11) 0.1427(2) 0.69614(13) 0.0539(7) Uani 1 1 d .
H41A H 0.4481 0.0925 0.7205 0.065 Uiso 1 1 calc R
H41B H 0.4820 0.1587 0.6938 0.065 Uiso 1 1 calc R
C42 C 0.42347(11) 0.2115(2) 0.72620(13) 0.0510(6) Uani 1 1 d .
C43 C 0.43807(12) 0.2936(2) 0.72116(14) 0.0572(7) Uani 1 1 d .
H43 H 0.4652 0.3055 0.7009 0.069 Uiso 1 1 calc R
C44 C 0.41294(14) 0.3582(2) 0.74576(16) 0.0698(9) Uani 1 1 d .
H44 H 0.4232 0.4131 0.7419 0.084 Uiso 1 1 calc R
C45 C 0.37274(16) 0.3419(3) 0.77591(18) 0.0814(11) Uani 1 1 d .
H45 H 0.3555 0.3856 0.7916 0.098 Uiso 1 1 calc R
C46 C 0.35843(15) 0.2611(3) 0.78259(19) 0.0808(11) Uani 1 1 d .
H46 H 0.3314 0.2498 0.8031 0.097 Uiso 1 1 calc R
C47 C 0.38396(13) 0.1954(3) 0.75905(15) 0.0680(9) Uani 1 1 d .
H47 H 0.3746 0.1405 0.7653 0.082 Uiso 1 1 calc R
C48 C 0.46277(11) 0.0674(2) 0.60085(15) 0.0590(7) Uani 1 1 d .
H48A H 0.4929 0.0947 0.5985 0.071 Uiso 1 1 calc R
H48B H 0.4673 0.0161 0.6236 0.071 Uiso 1 1 calc R
C49 C 0.44573(12) 0.0459(2) 0.53930(16) 0.0613(8) Uani 1 1 d .
C50 C 0.45530(14) 0.0959(2) 0.49061(17) 0.0696(9) Uani 1 1 d .
H50 H 0.4736 0.1434 0.4961 0.084 Uiso 1 1 calc R
C51 C 0.43785(19) 0.0758(3) 0.4334(2) 0.0903(14) Uani 1 1 d .
H51 H 0.4448 0.1101 0.4011 0.108 Uiso 1 1 calc R
C52 C 0.4111(2) 0.0076(4) 0.4241(3) 0.1047(17) Uani 1 1 d .
H52 H 0.3988 -0.0042 0.3859 0.126 Uiso 1 1 calc R
C53 C 0.4020(2) -0.0443(3) 0.4711(3) 0.1098(17) Uani 1 1 d .
H53 H 0.3843 -0.0923 0.4645 0.132 Uiso 1 1 calc R
C54 C 0.41906(17) -0.0257(3) 0.5287(2) 0.0868(12) Uani 1 1 d .
H54 H 0.4126 -0.0614 0.5604 0.104 Uiso 1 1 calc R
C55 C 0.6580(2) 0.1201(4) 0.3026(4) 0.134(3) Uani 1 1 d .

loop_
_atom_site_aniso_label
_atom_site_aniso_U_11
_atom_site_aniso_U_22
_atom_site_aniso_U_33
_atom_site_aniso_U_23
_atom_site_aniso_U_13
_atom_site_aniso_U_12
Pd1 0.03086(10) 0.03251(11) 0.04320(11) 0.00080(6) 0.00244(7) -0.00013(6)
S1 0.0807(6) 0.0704(5) 0.0740(5) 0.0075(4) 0.0140(4) 0.0109(4)
P1 0.0304(3) 0.0331(3) 0.0447(3) 0.0011(2) 0.0051(2) 0.0003(2)
P2 0.0299(3) 0.0366(3) 0.0431(3) -0.0022(2) 0.0027(2) -0.0028(2)
F1 0.299(7) 0.118(3) 0.186(4) -0.068(3) 0.014(4) -0.047(4)
F2 0.119(3) 0.211(4) 0.170(3) 0.079(3) -0.020(2) -0.077(3)
F3 0.181(4) 0.148(3) 0.135(3) 0.057(3) -0.066(3) -0.060(3)
O1 0.123(3) 0.113(3) 0.149(3) -0.032(3) 0.017(3) 0.039(2)
O2 0.091(2) 0.091(2) 0.127(3) 0.033(2) 0.0223(19) -0.0115(17)
O3 0.094(2) 0.122(3) 0.107(2) 0.057(2) 0.0201(18) 0.0173(19)
O5 0.0282(7) 0.0415(9) 0.0436(9) -0.0069(7) 0.0041(6) -0.0008(6)
N1 0.0434(11) 0.0398(11) 0.0503(12) 0.0047(9) 0.0001(9) 0.0058(9)
C1 0.0332(11) 0.0370(12) 0.0423(12) 0.0011(9) 0.0029(9) -0.0013(9)
C2 0.0345(12) 0.0450(14) 0.0593(15) 0.0006(12) 0.0000(11) -0.0035(10)
C3 0.0454(14) 0.0484(15) 0.0627(17) -0.0065(13) -0.0069(12) -0.0089(11)
C4 0.0516(14) 0.0405(13) 0.0536(15) -0.0085(11) -0.0021(12) -0.0051(11)
C5 0.0419(12) 0.0361(12) 0.0403(12) -0.0003(9) 0.0004(9) 0.0013(9)
C6 0.0338(11) 0.0348(11) 0.0396(11) -0.0001(9) -0.0008(9) -0.0025(9)
C7 0.0450(13) 0.0375(12) 0.0410(12) -0.0028(10) 0.0029(10) 0.0052(10)
C8 0.0380(12) 0.0432(13) 0.0426(12) -0.0011(10) 0.0028(9) 0.0046(10)
C9 0.0288(10) 0.0411(12) 0.0429(12) -0.0017(10) 0.0024(9) 0.0020(9)
C10 0.0319(11) 0.0422(13) 0.0489(13) -0.0038(10) 0.0041(10) 0.0008(9)
C11 0.0343(12) 0.0541(16) 0.0727(18) -0.0053(14) 0.0108(12) -0.0033(11)
C12 0.0387(13) 0.0593(18) 0.084(2) -0.0061(16) 0.0211(14) 0.0034(12)
C13 0.0469(14) 0.0495(15) 0.0646(17) -0.0043(13) 0.0145(12) 0.0109(12)
C14 0.0509(15) 0.0489(15) 0.0584(16) 0.0095(13) 0.0029(12) 0.0085(12)
C15 0.0583(17) 0.0655(19) 0.0515(16) -0.0180(14) 0.0063(13) 0.0036(14)
C16 0.0301(10) 0.0402(12) 0.0473(13) 0.0011(10) 0.0050(9) -0.0010(9)
C17 0.0457(13) 0.0448(14) 0.0505(14) 0.0045(11) 0.0007(11) 0.0015(11)
C18 0.0533(16) 0.0587(18) 0.0614(17) 0.0176(14) -0.0027(13) 0.0004(13)
C19 0.0507(16) 0.084(2) 0.0467(15) 0.0086(15) -0.0027(12) -0.0046(15)
C20 0.0614(18) 0.078(2) 0.0484(16) -0.0108(15) 0.0021(13) -0.0072(16)
C21 0.0501(14) 0.0476(15) 0.0544(15) -0.0042(12) 0.0046(12) -0.0045(12)
C22 0.0336(11) 0.0335(11) 0.0580(14) -0.0002(10) 0.0049(10) 0.0012(9)
C23 0.0457(16) 0.072(2) 0.0585(18) 0.0048(14) 0.0027(13) 0.0099(13)
C24 0.0467(17) 0.082(2) 0.088(3) 0.010(2) -0.0091(16) 0.0175(16)
C25 0.0351(15) 0.075(2) 0.117(3) 0.007(2) 0.0108(17) 0.0108(14)
C26 0.0445(16) 0.082(2) 0.105(3) 0.025(2) 0.0295(18) 0.0080(16)
C27 0.0399(14) 0.0601(17) 0.0727(19) 0.0153(15) 0.0143(13) 0.0023(12)
C28 0.0342(11) 0.0386(12) 0.0524(14) 0.0023(10) 0.0037(10) -0.0043(9)
C29 0.0460(14) 0.0646(18) 0.0521(15) 0.0051(13) 0.0046(12) -0.0075(13)
C30 0.0592(18) 0.079(2) 0.0646(19) 0.0209(17) 0.0159(15) -0.0028(16)
C31 0.0620(19) 0.0595(19) 0.089(2) 0.0174(18) 0.0167(17) -0.0137(15)
C32 0.068(2) 0.069(2) 0.086(2) -0.0045(19) 0.0047(18) -0.0324(18)
C33 0.0556(16) 0.0603(18) 0.0559(16) 0.0013(14) -0.0002(13) -0.0187(14)
C34 0.0394(12) 0.0453(13) 0.0439(13) 0.0016(11) 0.0016(10) -0.0081(10)
C35 0.073(2) 0.0505(17) 0.0583(17) 0.0055(14) -0.0071(15) 0.0006(14)
C36 0.100(3) 0.075(2) 0.062(2) 0.0199(19) -0.0187(19) -0.013(2)
C37 0.090(3) 0.100(3) 0.0465(17) 0.0007(19) -0.0002(17) -0.037(2)
C38 0.066(2) 0.087(3) 0.0557(18) -0.0205(18) 0.0131(15) -0.0208(18)
C39 0.0480(15) 0.0627(18) 0.0544(15) -0.0096(14) 0.0074(12) -0.0036(13)
C40 0.0455(13) 0.0341(12) 0.0566(15) 0.0059(11) 0.0015(11) -0.0009(10)
C41 0.0524(15) 0.0586(17) 0.0502(15) 0.0070(13) -0.0061(12) 0.0039(13)
C42 0.0526(15) 0.0584(16) 0.0416(13) 0.0049(12) -0.0043(11) -0.0029(12)
C43 0.0584(17) 0.0627(18) 0.0504(15) 0.0037(14) 0.0022(13) -0.0082(14)
C44 0.086(2) 0.062(2) 0.0621(19) -0.0018(16) 0.0072(17) -0.0006(17)
C45 0.082(3) 0.094(3) 0.069(2) -0.023(2) 0.0097(19) 0.011(2)
C46 0.071(2) 0.105(3) 0.067(2) -0.021(2) 0.0231(18) -0.013(2)
C47 0.075(2) 0.076(2) 0.0534(17) -0.0050(16) 0.0132(15) -0.0202(18)
C48 0.0559(16) 0.0539(17) 0.0675(18) 0.0011(14) 0.0070(14) 0.0215(13)
C49 0.0630(18) 0.0482(16) 0.073(2) -0.0089(14) 0.0076(15) 0.0206(14)
C50 0.081(2) 0.0590(19) 0.070(2) -0.0090(16) 0.0104(17) 0.0186(17)
C51 0.117(4) 0.083(3) 0.072(2) -0.006(2) 0.010(2) 0.040(3)
C52 0.122(4) 0.095(4) 0.096(3) -0.045(3) -0.010(3) 0.025(3)
C53 0.127(4) 0.075(3) 0.128(5) -0.038(3) 0.003(4) -0.007(3)
C54 0.103(3) 0.055(2) 0.102(3) -0.017(2) 0.013(2) -0.001(2)
C55 0.113(4) 0.084(4) 0.204(7) 0.053(4) 0.006(5) -0.020(3)

loop_
_atom_type_symbol
_atom_type_description
_atom_type_scat_dispersion_real
_atom_type_scat_dispersion_imag
_atom_type_scat_source
C C 0.0181 0.0091 'International Tables Vol C Tables 4.2.6.8 and 6.1.1.4'
H H 0.0000 0.0000 'International Tables Vol C Tables 4.2.6.8 and 6.1.1.4'
N N 0.0311 0.0180 'International Tables Vol C Tables 4.2.6.8 and 6.1.1.4'
O O 0.0492 0.0322 'International Tables Vol C Tables 4.2.6.8 and 6.1.1.4'
Pd Pd 0.1215 3.9337 'International Tables Vol C Tables 4.2.6.8 and 6.1.1.4'
P P 0.2955 0.4335 'International Tables Vol C Tables 4.2.6.8 and 6.1.1.4'
S S 0.3331 0.5567 'International Tables Vol C Tables 4.2.6.8 and 6.1.1.4'
F F 0.0727 0.0534 'International Tables Vol C Tables 4.2.6.8 and 6.1.1.4'

loop_
_geom_angle_atom_site_label_1
_geom_angle_atom_site_label_2
_geom_angle_atom_site_label_3
_geom_angle
P2 Pd1 P1 106.65(2)
N1 Pd1 P1 118.09(6)
N1 Pd1 P2 135.26(6)
C40 Pd1 P1 156.26(8)
C40 Pd1 P2 96.89(8)
C40 Pd1 N1 38.40(9)
O1 S1 O2 114.1(3)
O1 S1 O3 117.0(3)
O1 S1 C55 100.0(3)
O2 S1 C55 104.6(3)
O3 S1 O2 115.0(2)
O3 S1 C55 103.2(3)
C1 P1 Pd1 112.24(8)
C1 P1 C16 103.52(11)
C1 P1 C22 103.49(11)
C16 P1 Pd1 118.42(8)
C16 P1 C22 101.44(11)
C22 P1 Pd1 115.86(8)
C10 P2 Pd1 120.32(8)
C10 P2 C28 100.45(12)
C28 P2 Pd1 112.73(8)
C34 P2 Pd1 111.21(9)
C34 P2 C10 106.21(13)
C34 P2 C28 104.32(12)
C9 O5 C6 115.96(18)
C40 N1 Pd1 64.80(13)
C40 N1 C41 116.4(2)
C40 N1 C48 119.5(2)
C41 N1 Pd1 116.59(17)
C48 N1 Pd1 121.47(18)
C48 N1 C41 111.1(2)
C2 C1 P1 126.79(19)
C6 C1 P1 116.11(18)
C6 C1 C2 117.0(2)
C1 C2 H2 120.1
C3 C2 C1 119.7(2)
C3 C2 H2 120.1
C2 C3 H3 119.4
C2 C3 C4 121.2(2)
C4 C3 H3 119.4
C3 C4 H4 119.6
C3 C4 C5 120.8(3)
C5 C4 H4 119.6
C4 C5 C7 124.5(2)
C6 C5 C4 116.0(2)
C6 C5 C7 119.3(2)
O5 C6 C1 113.8(2)
C5 C6 O5 120.9(2)
C5 C6 C1 125.2(2)
C5 C7 C14 107.8(2)
C8 C7 C5 108.3(2)
C8 C7 C14 108.6(2)
C15 C7 C5 112.0(2)
C15 C7 C8 110.8(2)
C15 C7 C14 109.1(2)
C9 C8 C7 119.9(2)
C9 C8 C13 116.2(2)
C13 C8 C7 123.9(2)
O5 C9 C8 120.2(2)
O5 C9 C10 114.9(2)
C8 C9 C10 124.8(2)
C9 C10 P2 119.73(18)
C9 C10 C11 116.4(2)
C11 C10 P2 123.6(2)
C10 C11 H11 119.9
C12 C11 C10 120.1(3)
C12 C11 H11 119.9
C11 C12 H12 119.5
C11 C12 C13 120.9(3)
C13 C12 H12 119.5
C8 C13 H13 119.5
C12 C13 C8 121.1(3)
C12 C13 H13 119.5
C7 C14 H14A 109.5
C7 C14 H14B 109.5
C7 C14 H14C 109.5
H14A C14 H14B 109.5
H14A C14 H14C 109.5
H14B C14 H14C 109.5
C7 C15 H15A 109.5
C7 C15 H15B 109.5
C7 C15 H15C 109.5
H15A C15 H15B 109.5
H15A C15 H15C 109.5
H15B C15 H15C 109.5
C17 C16 P1 122.9(2)
C21 C16 P1 117.7(2)
C21 C16 C17 119.2(3)
C16 C17 H17 120.1
C18 C17 C16 119.9(3)
C18 C17 H17 120.1
C17 C18 H18 119.8
C19 C18 C17 120.4(3)
C19 C18 H18 119.8
C18 C19 H19 119.8
C20 C19 C18 120.4(3)
C20 C19 H19 119.8
C19 C20 H20 120.0
C19 C20 C21 120.0(3)
C21 C20 H20 120.0
C16 C21 C20 120.2(3)
C16 C21 H21 119.9
C20 C21 H21 119.9
C23 C22 P1 119.2(2)
C27 C22 P1 123.0(2)
C27 C22 C23 117.8(3)
C22 C23 H23 119.4
C24 C23 C22 121.2(3)
C24 C23 H23 119.4
C23 C24 H24 120.1
C25 C24 C23 119.7(3)
C25 C24 H24 120.1
C24 C25 H25 120.1
C26 C25 C24 119.8(3)
C26 C25 H25 120.1
C25 C26 H26 119.6
C25 C26 C27 120.7(3)
C27 C26 H26 119.6
C22 C27 C26 120.7(3)
C22 C27 H27 119.6
C26 C27 H27 119.6
C29 C28 P2 118.5(2)
C33 C28 P2 123.4(2)
C33 C28 C29 118.0(3)
C28 C29 H29 119.6
C30 C29 C28 120.7(3)
C30 C29 H29 119.6
C29 C30 H30 119.8
C31 C30 C29 120.4(3)
C31 C30 H30 119.8
C30 C31 H31 120.1
C32 C31 C30 119.8(3)
C32 C31 H31 120.1
C31 C32 H32 119.6
C31 C32 C33 120.8(3)
C33 C32 H32 119.6
C28 C33 C32 120.2(3)
C28 C33 H33 119.9
C32 C33 H33 119.9
C35 C34 P2 123.0(2)
C35 C34 C39 119.4(3)
C39 C34 P2 117.6(2)
C34 C35 H35 120.3
C34 C35 C36 119.4(3)
C36 C35 H35 120.3
C35 C36 H36 119.8
C37 C36 C35 120.4(4)
C37 C36 H36 119.8
C36 C37 H37 119.9
C38 C37 C36 120.2(3)
C38 C37 H37 119.9
C37 C38 H38 119.9
C37 C38 C39 120.2(4)
C39 C38 H38 119.9
C34 C39 H39 119.8
C38 C39 C34 120.4(3)
C38 C39 H39 119.8
Pd1 C40 H40A 115.7
Pd1 C40 H40B 115.7
N1 C40 Pd1 76.80(14)
N1 C40 H40A 115.7
N1 C40 H40B 115.7
H40A C40 H40B 112.7
N1 C41 H41A 109.0
N1 C41 H41B 109.0
H41A C41 H41B 107.8
C42 C41 N1 112.9(2)
C42 C41 H41A 109.0
C42 C41 H41B 109.0
C43 C42 C41 120.2(3)
C43 C42 C47 118.1(3)
C47 C42 C41 121.7(3)
C42 C43 H43 119.6
C44 C43 C42 120.9(3)
C44 C43 H43 119.6
C43 C44 H44 119.8
C45 C44 C43 120.4(4)
C45 C44 H44 119.8
C44 C45 H45 120.3
C46 C45 C44 119.5(4)
C46 C45 H45 120.3
C45 C46 H46 119.7
C45 C46 C47 120.5(4)
C47 C46 H46 119.7
C42 C47 H47 119.8
C46 C47 C42 120.4(4)
C46 C47 H47 119.8
N1 C48 H48A 108.8
N1 C48 H48B 108.8
H48A C48 H48B 107.7
C49 C48 N1 113.7(2)
C49 C48 H48A 108.8
C49 C48 H48B 108.8
C50 C49 C48 121.7(3)
C50 C49 C54 117.6(4)
C54 C49 C48 120.7(4)
C49 C50 H50 119.6
C49 C50 C51 120.8(4)
C51 C50 H50 119.6
C50 C51 H51 119.6
C52 C51 C50 120.9(5)
C52 C51 H51 119.6
C51 C52 H52 120.2
C51 C52 C53 119.7(5)
C53 C52 H52 120.2
C52 C53 H53 119.7
C52 C53 C54 120.6(5)
C54 C53 H53 119.7
C49 C54 H54 119.8
C53 C54 C49 120.4(5)
C53 C54 H54 119.8
F1 C55 S1 112.3(5)
F2 C55 S1 114.0(6)
F2 C55 F1 106.3(5)
F2 C55 F3 108.2(5)
F3 C55 S1 115.2(4)
F3 C55 F1 99.5(7)

loop_
_geom_bond_atom_site_label_1
_geom_bond_atom_site_label_2
_geom_bond_distance
Pd1 P1 2.4006(6)
Pd1 P2 2.3052(6)
Pd1 N1 2.185(2)
Pd1 C40 2.031(3)
S1 O1 1.401(4)
S1 O2 1.434(3)
S1 O3 1.420(3)
S1 C55 1.699(8)
P1 C1 1.824(3)
P1 C16 1.826(3)
P1 C22 1.833(2)
P2 C10 1.831(3)
P2 C28 1.834(2)
P2 C34 1.814(3)
F1 C55 1.431(9)
F2 C55 1.325(7)
F3 C55 1.377(7)
O5 C6 1.383(3)
O5 C9 1.376(3)
N1 C40 1.394(3)
N1 C41 1.505(4)
N1 C48 1.501(4)
C1 C2 1.401(3)
C1 C6 1.389(3)
C2 H2 0.9300
C2 C3 1.386(4)
C3 H3 0.9300
C3 C4 1.389(4)
C4 H4 0.9300
C4 C5 1.401(4)
C5 C6 1.381(3)
C5 C7 1.532(3)
C7 C8 1.527(4)
C7 C14 1.545(4)
C7 C15 1.526(4)
C8 C9 1.386(3)
C8 C13 1.394(4)
C9 C10 1.395(3)
C10 C11 1.405(3)
C11 H11 0.9300
C11 C12 1.384(4)
C12 H12 0.9300
C12 C13 1.385(4)
C13 H13 0.9300
C14 H14A 0.9600
C14 H14B 0.9600
C14 H14C 0.9600
C15 H15A 0.9600
C15 H15B 0.9600
C15 H15C 0.9600
C16 C17 1.394(4)
C16 C21 1.392(4)
C17 H17 0.9300
C17 C18 1.387(4)
C18 H18 0.9300
C18 C19 1.376(5)
C19 H19 0.9300
C19 C20 1.373(5)
C20 H20 0.9300
C20 C21 1.392(4)
C21 H21 0.9300
C22 C23 1.386(4)
C22 C27 1.379(4)
C23 H23 0.9300
C23 C24 1.383(5)
C24 H24 0.9300
C24 C25 1.372(6)
C25 H25 0.9300
C25 C26 1.355(6)
C26 H26 0.9300
C26 C27 1.385(4)
C27 H27 0.9300
C28 C29 1.388(4)
C28 C33 1.384(4)
C29 H29 0.9300
C29 C30 1.383(4)
C30 H30 0.9300
C30 C31 1.362(5)
C31 H31 0.9300
C31 C32 1.357(6)
C32 H32 0.9300
C32 C33 1.390(4)
C33 H33 0.9300
C34 C35 1.379(4)
C34 C39 1.392(4)
C35 H35 0.9300
C35 C36 1.395(5)
C36 H36 0.9300
C36 C37 1.374(7)
C37 H37 0.9300
C37 C38 1.361(6)
C38 H38 0.9300
C38 C39 1.377(5)
C39 H39 0.9300
C40 H40A 0.9700
C40 H40B 0.9700
C41 H41A 0.9700
C41 H41B 0.9700
C41 C42 1.498(4)
C42 C43 1.383(4)
C42 C47 1.392(5)
C43 H43 0.9300
C43 C44 1.382(5)
C44 H44 0.9300
C44 C45 1.378(6)
C45 H45 0.9300
C45 C46 1.365(6)
C46 H46 0.9300
C46 C47 1.391(6)
C47 H47 0.9300
C48 H48A 0.9700
C48 H48B 0.9700
C48 C49 1.480(5)
C49 C50 1.381(5)
C49 C54 1.393(5)
C50 H50 0.9300
C50 C51 1.392(6)
C51 H51 0.9300
C51 C52 1.346(8)
C52 H52 0.9300
C52 C53 1.367(8)
C53 H53 0.9300
C53 C54 1.389(7)
C54 H54 0.9300

loop_
_geom_torsion_atom_site_label_1
_geom_torsion_atom_site_label_2
_geom_torsion_atom_site_label_3
_geom_torsion_atom_site_label_4
_geom_torsion
Pd1 P1 C1 C2 119.7(2)
Pd1 P1 C1 C6 -56.7(2)
Pd1 P1 C16 C17 135.25(19)
Pd1 P1 C16 C21 -49.2(2)
Pd1 P1 C22 C23 -40.9(3)
Pd1 P1 C22 C27 136.7(2)
Pd1 P2 C10 C9 34.1(2)
Pd1 P2 C10 C11 -139.9(2)
Pd1 P2 C28 C29 62.7(2)
Pd1 P2 C28 C33 -116.2(2)
Pd1 P2 C34 C35 -132.3(2)
Pd1 P2 C34 C39 46.1(2)
Pd1 N1 C41 C42 23.5(3)
Pd1 N1 C48 C49 -37.2(4)
P1 Pd1 P2 C10 -62.92(10)
P1 Pd1 P2 C28 178.87(9)
P1 Pd1 P2 C34 62.11(10)
P1 Pd1 N1 C40 -175.66(14)
P1 Pd1 N1 C41 75.98(19)
P1 Pd1 N1 C48 -65.2(2)
P1 Pd1 C40 N1 9.5(3)
P1 C1 C2 C3 -176.5(2)
P1 C1 C6 O5 -4.2(3)
P1 C1 C6 C5 177.0(2)
P1 C16 C17 C18 174.9(2)
P1 C16 C21 C20 -173.7(2)
P1 C22 C23 C24 178.3(3)
P1 C22 C27 C26 -177.3(3)
P2 Pd1 P1 C1 78.03(9)
P2 Pd1 P1 C16 -42.54(9)
P2 Pd1 P1 C22 -163.39(10)
P2 Pd1 N1 C40 2.9(2)
P2 Pd1 N1 C41 -105.41(19)
P2 Pd1 N1 C48 113.4(2)
P2 Pd1 C40 N1 -177.91(14)
P2 C10 C11 C12 171.7(3)
P2 C28 C29 C30 -178.3(3)
P2 C28 C33 C32 178.3(3)
P2 C34 C35 C36 177.8(3)
P2 C34 C39 C38 -178.8(2)
O1 S1 C55 F1 -178.4(4)
O1 S1 C55 F2 60.6(5)
O1 S1 C55 F3 -65.4(6)
O2 S1 C55 F1 -60.1(5)
O2 S1 C55 F2 178.9(5)
O2 S1 C55 F3 52.9(6)
O3 S1 C55 F1 60.6(5)
O3 S1 C55 F2 -60.4(5)
O3 S1 C55 F3 173.6(5)
O5 C9 C10 P2 14.1(3)
O5 C9 C10 C11 -171.4(2)
N1 Pd1 P1 C1 -103.00(11)
N1 Pd1 P1 C16 136.44(11)
N1 Pd1 P1 C22 15.58(12)
N1 Pd1 P2 C10 118.36(13)
N1 Pd1 P2 C28 0.15(13)
N1 Pd1 P2 C34 -116.61(13)
N1 C41 C42 C43 -91.8(3)
N1 C41 C42 C47 87.3(4)
N1 C48 C49 C50 87.8(4)
N1 C48 C49 C54 -91.8(4)
C1 P1 C16 C17 10.3(2)
C1 P1 C16 C21 -174.2(2)
C1 P1 C22 C23 82.3(2)
C1 P1 C22 C27 -100.0(3)
C1 C2 C3 C4 -0.1(4)
C2 C1 C6 O5 179.1(2)
C2 C1 C6 C5 0.2(4)
C2 C3 C4 C5 0.3(5)
C3 C4 C5 C6 -0.2(4)
C3 C4 C5 C7 -175.4(3)
C4 C5 C6 O5 -178.9(2)
C4 C5 C6 C1 -0.1(4)
C4 C5 C7 C8 -155.3(3)
C4 C5 C7 C14 87.4(3)
C4 C5 C7 C15 -32.7(4)
C5 C7 C8 C9 -25.2(3)
C5 C7 C8 C13 156.8(3)
C6 O5 C9 C8 35.6(3)
C6 O5 C9 C10 -145.7(2)
C6 C1 C2 C3 -0.1(4)
C6 C5 C7 C8 29.7(3)
C6 C5 C7 C14 -87.7(3)
C6 C5 C7 C15 152.2(3)
C7 C5 C6 O5 -3.4(3)
C7 C5 C6 C1 175.4(2)
C7 C8 C9 O5 -5.8(4)
C7 C8 C9 C10 175.6(2)
C7 C8 C13 C12 178.6(3)
C8 C9 C10 P2 -167.2(2)
C8 C9 C10 C11 7.2(4)
C9 O5 C6 C1 150.2(2)
C9 O5 C6 C5 -30.8(3)
C9 C8 C13 C12 0.6(4)
C9 C10 C11 C12 -2.4(4)
C10 P2 C28 C29 -66.6(2)
C10 P2 C28 C33 114.5(3)
C10 P2 C34 C35 0.3(3)
C10 P2 C34 C39 178.7(2)
C10 C11 C12 C13 -2.7(5)
C11 C12 C13 C8 3.7(5)
C13 C8 C9 O5 172.3(2)
C13 C8 C9 C10 -6.3(4)
C14 C7 C8 C9 91.6(3)
C14 C7 C8 C13 -86.4(3)
C15 C7 C8 C9 -148.5(3)
C15 C7 C8 C13 33.6(4)
C16 P1 C1 C2 -111.5(2)
C16 P1 C1 C6 72.2(2)
C16 P1 C22 C23 -170.6(2)
C16 P1 C22 C27 7.1(3)
C16 C17 C18 C19 -1.1(4)
C17 C16 C21 C20 2.0(4)
C17 C18 C19 C20 1.5(5)
C18 C19 C20 C21 -0.1(5)
C19 C20 C21 C16 -1.7(5)
C21 C16 C17 C18 -0.6(4)
C22 P1 C1 C2 -5.9(3)
C22 P1 C1 C6 177.69(19)
C22 P1 C16 C17 -96.8(2)
C22 P1 C16 C21 78.7(2)
C22 C23 C24 C25 -1.1(6)
C23 C22 C27 C26 0.4(5)
C23 C24 C25 C26 0.7(7)
C24 C25 C26 C27 0.2(7)
C25 C26 C27 C22 -0.8(6)
C27 C22 C23 C24 0.6(5)
C28 P2 C10 C9 158.3(2)
C28 P2 C10 C11 -15.7(3)
C28 P2 C34 C35 105.9(3)
C28 P2 C34 C39 -75.7(2)
C28 C29 C30 C31 -0.4(5)
C29 C28 C33 C32 -0.6(5)
C29 C30 C31 C32 0.2(6)
C30 C31 C32 C33 -0.2(6)
C31 C32 C33 C28 0.4(6)
C33 C28 C29 C30 0.7(5)
C34 P2 C10 C9 -93.3(2)
C34 P2 C10 C11 92.7(3)
C34 P2 C28 C29 -176.5(2)
C34 P2 C28 C33 4.6(3)
C34 C35 C36 C37 0.9(6)
C35 C34 C39 C38 -0.4(4)
C35 C36 C37 C38 -0.1(6)
C36 C37 C38 C39 -0.9(6)
C37 C38 C39 C34 1.2(5)
C39 C34 C35 C36 -0.6(5)
C40 Pd1 P1 C1 -109.7(2)
C40 Pd1 P1 C16 129.7(2)
C40 Pd1 P1 C22 8.9(2)
C40 Pd1 P2 C10 120.20(13)
C40 Pd1 P2 C28 1.99(13)
C40 Pd1 P2 C34 -114.76(13)
C40 Pd1 N1 C41 -108.4(3)
C40 Pd1 N1 C48 110.5(3)
C40 N1 C41 C42 -50.0(3)
C40 N1 C48 C49 39.7(4)
C41 N1 C40 Pd1 108.6(2)
C41 N1 C48 C49 179.8(3)
C41 C42 C43 C44 176.3(3)
C41 C42 C47 C46 -175.0(3)
C42 C43 C44 C45 0.0(5)
C43 C42 C47 C46 4.1(5)
C43 C44 C45 C46 1.6(6)
C44 C45 C46 C47 -0.3(7)
C45 C46 C47 C42 -2.6(6)
C47 C42 C43 C44 -2.8(5)
C48 N1 C40 Pd1 -113.4(2)
C48 N1 C41 C42 168.6(3)
C48 C49 C50 C51 -178.2(3)
C48 C49 C54 C53 178.1(4)
C49 C50 C51 C52 0.3(6)
C50 C49 C54 C53 -1.6(6)
C50 C51 C52 C53 -2.0(7)
C51 C52 C53 C54 1.9(8)
C52 C53 C54 C49 -0.1(8)
C54 C49 C50 C51 1.5(5)
